data_2230743
loop_
_publ_author_name
'Fun, Hoong-Kun'
'Hemamalini, Madhukar'
'Vijesh, A. M.'
'Isloor, Arun M.'
'Arulmoli, T.'

_publ_section_title
;
 Diethyl
 4-[5-(biphenyl-4-yl)-1<i>H</i>-pyrazol-4-yl]-2,6-dimethyl-1,4-dihydropyridine-3,5-dicarboxylate
 ethanol monosolvate
;
_journal_coeditor_code IS2733
_journal_issue 7
_journal_name_full 'Acta Crystallographica Section E'
_journal_page_first o1768
_journal_page_last o1769
_journal_paper_doi 10.1107/S160053681102349X
_journal_volume 67
_journal_year 2011
_chemical_formula_iupac 'C28 H29 N3 O4, C2 H6 O'
_chemical_formula_moiety 'C28 H29 N3 O4, C2 H6 O'
_chemical_formula_sum 'C30 H35 N3 O5'
_chemical_formula_weight 517.61
_chemical_name_systematic
;
Diethyl 4-[5-(biphenyl-4-yl)-1<i>H</i>-pyrazol-4-yl]-2,6-dimethyl-
1,4-dihydropyridine-3,5-dicarboxylate ethanol monosolvate
;
_space_group_IT_number 33
_symmetry_cell_setting orthorhombic
_symmetry_space_group_name_Hall 'P 2c -2n'
_symmetry_space_group_name_H-M 'P n a 21'
_atom_sites_solution_hydrogens geom
_atom_sites_solution_primary direct
_atom_sites_solution_secondary difmap
_audit_creation_method SHELXL-97
_cell_angle_alpha 90.00
_cell_angle_beta 90.00
_cell_angle_gamma 90.00
_cell_formula_units_Z 4
_cell_length_a 34.884(2)
_cell_length_b 10.2322(7)
_cell_length_c 7.8449(6)
_cell_measurement_reflns_used 4868
_cell_measurement_temperature 296(2)
_cell_measurement_theta_max 30.37
_cell_measurement_theta_min 2.65
_cell_volume 2800.2(3)
_computing_cell_refinement 'SAINT (Bruker, 2009)'
_computing_data_collection 'APEX2 (Bruker, 2009)'
_computing_data_reduction 'SAINT (Bruker, 2009)'
_computing_molecular_graphics 'SHELXTL (Sheldrick, 2008)'
_computing_publication_material 'SHELXTL (Sheldrick, 2008) and PLATON (Spek, 2009)'
_computing_structure_refinement 'SHELXTL (Sheldrick, 2008)'
_computing_structure_solution 'SHELXTL (Sheldrick, 2008)'
_diffrn_ambient_temperature 296(2)
_diffrn_measured_fraction_theta_full 0.998
_diffrn_measured_fraction_theta_max 0.998
_diffrn_measurement_device_type
;
Bruker APEXII DUO CCD area-detector
;
_diffrn_measurement_method '\f and \w'
_diffrn_radiation_monochromator graphite
_diffrn_radiation_source 'fine-focus sealed tube'
_diffrn_radiation_type MoK\a
_diffrn_radiation_wavelength 0.71073
_diffrn_reflns_av_R_equivalents 0.0311
_diffrn_reflns_av_sigmaI/netI 0.0271
_diffrn_reflns_limit_h_max 48
_diffrn_reflns_limit_h_min -51
_diffrn_reflns_limit_k_max 15
_diffrn_reflns_limit_k_min -15
_diffrn_reflns_limit_l_max 11
_diffrn_reflns_limit_l_min -11
_diffrn_reflns_number 19567
_diffrn_reflns_theta_full 31.54
_diffrn_reflns_theta_max 31.54
_diffrn_reflns_theta_min 2.65
_diffrn_standards_number 0
_exptl_absorpt_coefficient_mu 0.084
_exptl_absorpt_correction_T_max 0.9807
_exptl_absorpt_correction_T_min 0.9405
_exptl_absorpt_correction_type multi-scan
_exptl_absorpt_process_details '(SADABS; Bruker, 2009)'
_exptl_crystal_colour colourless
_exptl_crystal_density_diffrn 1.228
_exptl_crystal_density_method 'not measured'
_exptl_crystal_description block
_exptl_crystal_F_000 1104
_exptl_crystal_size_max 0.74
_exptl_crystal_size_mid 0.23
_exptl_crystal_size_min 0.23
_refine_diff_density_max 0.221
_refine_diff_density_min -0.201
_refine_ls_extinction_method none
_refine_ls_goodness_of_fit_ref 1.042
_refine_ls_hydrogen_treatment constr
_refine_ls_matrix_type full
_refine_ls_number_parameters 343
_refine_ls_number_reflns 4972
_refine_ls_number_restraints 1
_refine_ls_restrained_S_all 1.041
_refine_ls_R_factor_all 0.0592
_refine_ls_R_factor_gt 0.0448
_refine_ls_shift/su_max 0.001
_refine_ls_shift/su_mean 0.000
_refine_ls_structure_factor_coef Fsqd
_refine_ls_weighting_details 'calc w=1/[\s^2^(Fo^2^)+(0.0683P)^2^+0.2544P] where P=(Fo^2^+2Fc^2^)/3'
_refine_ls_weighting_scheme calc
_refine_ls_wR_factor_gt 0.1173
_refine_ls_wR_factor_ref 0.1274
_reflns_number_gt 4032
_reflns_number_total 4972
_reflns_threshold_expression I>2\s(I)
_cod_data_source_file is2733.cif
_cod_data_source_block I
_cod_original_cell_volume 2800.1(3)
_cod_database_code 2230743
_cod_database_fobs_code 2230743

loop_
_symmetry_equiv_pos_as_xyz
'x, y, z'
'-x, -y, z+1/2'
'x+1/2, -y+1/2, z'
'-x+1/2, y+1/2, z+1/2'

loop_
_atom_site_type_symbol
_atom_site_label
_atom_site_fract_x
_atom_site_fract_y
_atom_site_fract_z
_atom_site_U_iso_or_equiv
_atom_site_adp_type
_atom_site_calc_flag
_atom_site_refinement_flags
_atom_site_occupancy
_atom_site_symmetry_multiplicity
_atom_site_disorder_assembly
_atom_site_disorder_group
O O1 0.15693(5) 0.88345(16) 0.3346(3) 0.0591(5) Uani d . 1 1 . .
O O2 0.11537(4) 0.72014(13) 0.3073(2) 0.0436(3) Uani d . 1 1 . .
O O3 0.13653(8) 0.4760(3) -0.3954(3) 0.0946(9) Uani d . 1 1 . .
O O4 0.10858(5) 0.43817(19) -0.1476(3) 0.0645(5) Uani d . 1 1 . .
N N1 0.18843(4) 0.30435(15) 0.2742(3) 0.0389(4) Uani d . 1 1 . .
H H1N1 0.1834 0.2394 0.3337 0.047 Uiso d R 1 1 . .
N N2 0.22190(4) 0.36422(16) 0.2390(3) 0.0441(4) Uani d . 1 1 . .
N N3 0.20862(5) 0.73950(16) -0.1187(3) 0.0408(4) Uani d . 1 1 . .
H H1N3 0.2252 0.7840 -0.1892 0.049 Uiso d R 1 1 . .
C C1 -0.00634(6) 0.0493(2) 0.2277(4) 0.0495(6) Uani d . 1 1 . .
H H1A 0.0112 0.0049 0.1599 0.059 Uiso calc R 1 1 . .
C C2 -0.04339(7) 0.0011(2) 0.2442(5) 0.0619(7) Uani d . 1 1 . .
H H2A -0.0505 -0.0743 0.1861 0.074 Uiso calc R 1 1 . .
C C3 -0.06951(7) 0.0647(3) 0.3461(5) 0.0664(8) Uani d . 1 1 . .
H H3A -0.0943 0.0322 0.3574 0.080 Uiso calc R 1 1 . .
C C4 -0.05887(7) 0.1764(3) 0.4314(4) 0.0617(7) Uani d . 1 1 . .
H H4A -0.0764 0.2194 0.5008 0.074 Uiso calc R 1 1 . .
C C5 -0.02180(6) 0.2254(2) 0.4138(3) 0.0475(5) Uani d . 1 1 . .
H H5A -0.0148 0.3011 0.4718 0.057 Uiso calc R 1 1 . .
C C6 0.00488(5) 0.16286(17) 0.3112(3) 0.0367(4) Uani d . 1 1 . .
C C7 0.11209(5) 0.18553(17) 0.2385(4) 0.0423(5) Uani d . 1 1 . .
H H7A 0.1326 0.1287 0.2219 0.051 Uiso calc R 1 1 . .
C C8 0.07570(5) 0.13530(16) 0.2610(4) 0.0439(5) Uani d . 1 1 . .
H H8A 0.0721 0.0453 0.2582 0.053 Uiso calc R 1 1 . .
C C9 0.04412(5) 0.21663(17) 0.2879(3) 0.0342(4) Uani d . 1 1 . .
C C10 0.05099(5) 0.35085(17) 0.2899(3) 0.0382(4) Uani d . 1 1 . .
H H10A 0.0305 0.4077 0.3071 0.046 Uiso calc R 1 1 . .
C C11 0.08745(5) 0.40188(15) 0.2671(3) 0.0361(4) Uani d . 1 1 . .
H H11A 0.0910 0.4919 0.2698 0.043 Uiso calc R 1 1 . .
C C12 0.11871(4) 0.32017(15) 0.2402(3) 0.0302(3) Uani d . 1 1 . .
C C13 0.15760(5) 0.37296(16) 0.2171(3) 0.0299(3) Uani d . 1 1 . .
C C14 0.21198(5) 0.47197(18) 0.1555(3) 0.0383(4) Uani d . 1 1 . .
H H14A 0.2295 0.5323 0.1129 0.046 Uiso calc R 1 1 . .
C C15 0.17206(5) 0.48438(15) 0.1388(2) 0.0286(3) Uani d . 1 1 . .
C C16 0.18842(5) 0.65135(18) -0.2170(3) 0.0356(4) Uani d . 1 1 . .
C C17 0.15876(5) 0.58515(17) -0.1458(3) 0.0314(3) Uani d . 1 1 . .
C C18 0.15176(4) 0.59474(15) 0.0457(2) 0.0272(3) Uani d . 1 1 . .
H H18A 0.1242 0.5870 0.0666 0.033 Uiso calc R 1 1 . .
C C19 0.16513(5) 0.72775(15) 0.1099(3) 0.0307(3) Uani d . 1 1 . .
C C20 0.19517(5) 0.78817(17) 0.0321(3) 0.0366(4) Uani d . 1 1 . .
C C21 0.14687(5) 0.78599(15) 0.2587(3) 0.0342(4) Uani d . 1 1 . .
C C22 0.09488(8) 0.7696(2) 0.4542(4) 0.0549(6) Uani d . 1 1 . .
H H22A 0.0946 0.8644 0.4528 0.066 Uiso calc R 1 1 . .
H H22B 0.1072 0.7409 0.5585 0.066 Uiso calc R 1 1 . .
C C23 0.05559(10) 0.7187(4) 0.4459(6) 0.0987(15) Uani d . 1 1 . .
H H23A 0.0413 0.7498 0.5421 0.148 Uiso calc R 1 1 . .
H H23B 0.0562 0.6249 0.4474 0.148 Uiso calc R 1 1 . .
H H23C 0.0436 0.7481 0.3426 0.148 Uiso calc R 1 1 . .
C C24 0.21576(7) 0.9085(2) 0.0939(4) 0.0575(7) Uani d . 1 1 . .
H H24A 0.2358 0.9306 0.0151 0.086 Uiso calc R 1 1 . .
H H24B 0.2267 0.8917 0.2041 0.086 Uiso calc R 1 1 . .
H H24C 0.1979 0.9797 0.1018 0.086 Uiso calc R 1 1 . .
C C25 0.20259(7) 0.6421(3) -0.3981(3) 0.0527(6) Uani d . 1 1 . .
H H25A 0.1875 0.5793 -0.4593 0.079 Uiso calc R 1 1 . .
H H25B 0.2290 0.6153 -0.3982 0.079 Uiso calc R 1 1 . .
H H25C 0.2003 0.7260 -0.4521 0.079 Uiso calc R 1 1 . .
C C26 0.13454(6) 0.4967(2) -0.2460(3) 0.0429(5) Uani d . 1 1 . .
C C27 0.08260(8) 0.3459(3) -0.2227(5) 0.0736(9) Uani d . 1 1 . .
H H27A 0.0854 0.2619 -0.1668 0.088 Uiso calc R 1 1 . .
H H27B 0.0888 0.3347 -0.3424 0.088 Uiso calc R 1 1 . .
C C28 0.04346(9) 0.3905(4) -0.2063(7) 0.1010(14) Uani d . 1 1 . .
H H28A 0.0265 0.3277 -0.2571 0.151 Uiso calc R 1 1 . .
H H28B 0.0406 0.4730 -0.2631 0.151 Uiso calc R 1 1 . .
H H28C 0.0372 0.4004 -0.0878 0.151 Uiso calc R 1 1 . .
O O5 0.19324(6) 0.08630(16) 0.5054(3) 0.0593(5) Uani d . 1 1 . .
H H1O5 0.1832 0.0202 0.4429 0.089 Uiso d R 1 1 . .
C C29 0.17458(13) 0.0994(4) 0.6678(6) 0.0951(12) Uani d . 1 1 . .
H H29A 0.1753 0.0167 0.7281 0.114 Uiso calc R 1 1 . .
H H29B 0.1479 0.1234 0.6512 0.114 Uiso calc R 1 1 . .
C C30 0.19408(15) 0.2004(4) 0.7688(7) 0.1167(16) Uani d . 1 1 . .
H H30A 0.1815 0.2095 0.8769 0.175 Uiso calc R 1 1 . .
H H30B 0.1932 0.2821 0.7088 0.175 Uiso calc R 1 1 . .
H H30C 0.2203 0.1755 0.7865 0.175 Uiso calc R 1 1 . .

loop_
_atom_site_aniso_label
_atom_site_aniso_U_11
_atom_site_aniso_U_22
_atom_site_aniso_U_33
_atom_site_aniso_U_12
_atom_site_aniso_U_13
_atom_site_aniso_U_23
O1 0.0662(10) 0.0450(8) 0.0661(12) -0.0165(7) 0.0147(10) -0.0243(9)
O2 0.0459(7) 0.0403(6) 0.0446(9) -0.0068(5) 0.0161(7) -0.0116(7)
O3 0.1151(19) 0.129(2) 0.0396(10) -0.0564(16) 0.0000(12) -0.0216(13)
O4 0.0597(10) 0.0770(11) 0.0569(11) -0.0369(9) 0.0027(9) -0.0219(10)
N1 0.0317(7) 0.0343(7) 0.0507(10) -0.0001(5) -0.0060(8) 0.0109(8)
N2 0.0274(7) 0.0448(8) 0.0601(12) 0.0007(6) -0.0083(8) 0.0113(9)
N3 0.0319(7) 0.0415(8) 0.0490(11) -0.0074(6) 0.0100(8) 0.0044(8)
C1 0.0445(10) 0.0399(9) 0.0641(16) -0.0092(8) -0.0029(11) 0.0032(11)
C2 0.0519(12) 0.0499(11) 0.084(2) -0.0227(9) -0.0094(15) 0.0067(14)
C3 0.0393(11) 0.0753(16) 0.085(2) -0.0209(11) -0.0035(14) 0.0224(17)
C4 0.0380(11) 0.0818(17) 0.0655(17) -0.0045(11) 0.0085(12) 0.0111(16)
C5 0.0389(10) 0.0542(11) 0.0493(13) -0.0060(8) 0.0020(10) 0.0023(11)
C6 0.0322(8) 0.0355(8) 0.0423(11) -0.0057(6) -0.0024(8) 0.0095(8)
C7 0.0317(8) 0.0285(7) 0.0668(15) 0.0015(6) -0.0008(10) 0.0024(9)
C8 0.0358(8) 0.0268(7) 0.0690(15) -0.0035(6) -0.0028(10) 0.0056(9)
C9 0.0321(8) 0.0335(7) 0.0370(10) -0.0059(6) -0.0027(8) 0.0036(8)
C10 0.0304(7) 0.0314(7) 0.0529(12) -0.0013(6) 0.0050(9) -0.0024(9)
C11 0.0340(8) 0.0264(6) 0.0480(11) -0.0030(6) 0.0051(9) -0.0016(8)
C12 0.0278(7) 0.0289(6) 0.0339(9) -0.0031(5) -0.0005(7) 0.0035(7)
C13 0.0279(7) 0.0288(7) 0.0331(9) -0.0004(5) -0.0035(7) 0.0009(7)
C14 0.0276(8) 0.0397(8) 0.0475(12) -0.0036(6) -0.0046(8) 0.0064(9)
C15 0.0265(7) 0.0282(6) 0.0311(8) -0.0012(6) -0.0022(7) -0.0006(7)
C16 0.0339(8) 0.0380(8) 0.0349(9) 0.0051(6) 0.0042(8) 0.0043(8)
C17 0.0291(7) 0.0333(7) 0.0319(9) 0.0025(6) -0.0027(7) 0.0006(7)
C18 0.0236(6) 0.0278(6) 0.0301(8) 0.0000(5) 0.0002(6) 0.0002(7)
C19 0.0286(7) 0.0276(6) 0.0360(9) -0.0016(6) 0.0006(7) -0.0008(7)
C20 0.0312(8) 0.0313(7) 0.0472(12) -0.0044(6) 0.0008(8) 0.0004(8)
C21 0.0381(8) 0.0281(7) 0.0363(10) -0.0002(6) 0.0004(8) -0.0017(8)
C22 0.0671(15) 0.0489(11) 0.0486(13) 0.0036(10) 0.0219(13) -0.0101(11)
C23 0.077(2) 0.105(2) 0.114(3) -0.0266(18) 0.060(2) -0.054(3)
C24 0.0530(12) 0.0465(11) 0.0730(18) -0.0226(9) 0.0106(13) -0.0085(12)
C25 0.0559(13) 0.0648(13) 0.0374(11) 0.0067(11) 0.0145(11) 0.0054(11)
C26 0.0450(10) 0.0459(10) 0.0378(11) -0.0010(8) -0.0067(9) -0.0050(9)
C27 0.0620(15) 0.0731(16) 0.086(2) -0.0284(13) -0.0082(17) -0.0258(18)
C28 0.0580(17) 0.131(3) 0.114(4) -0.0168(18) -0.015(2) -0.036(3)
O5 0.0741(11) 0.0425(8) 0.0612(12) -0.0067(7) -0.0091(10) 0.0011(8)
C29 0.108(3) 0.088(2) 0.089(3) -0.013(2) 0.011(3) -0.008(2)
C30 0.164(4) 0.098(3) 0.088(3) 0.031(3) -0.012(3) -0.023(3)

loop_
_atom_type_symbol
_atom_type_description
_atom_type_scat_dispersion_real
_atom_type_scat_dispersion_imag
_atom_type_scat_source
C C 0.0033 0.0000 'International Tables Vol C Tables 4.2.6.8 and 6.1.1.4'
H H 0.0000 0.0000 'International Tables Vol C Tables 4.2.6.8 and 6.1.1.4'
N N 0.0061 0.0000 'International Tables Vol C Tables 4.2.6.8 and 6.1.1.4'
O O 0.0106 0.0000 'International Tables Vol C Tables 4.2.6.8 and 6.1.1.4'

loop_
_geom_angle_atom_site_label_1
_geom_angle_atom_site_label_2
_geom_angle_atom_site_label_3
_geom_angle_site_symmetry_1
_geom_angle_site_symmetry_3
_geom_angle
_geom_angle_publ_flag
C21 O2 C22 . . 117.03(17) ?
C26 O4 C27 . . 119.2(2) ?
N2 N1 C13 . . 112.53(15) ?
N2 N1 H1N1 . . 131.3 ?
C13 N1 H1N1 . . 115.6 ?
C14 N2 N1 . . 104.64(14) ?
C20 N3 C16 . . 123.13(16) ?
C20 N3 H1N3 . . 123.7 ?
C16 N3 H1N3 . . 108.0 ?
C2 C1 C6 . . 121.0(2) ?
C2 C1 H1A . . 119.5 ?
C6 C1 H1A . . 119.5 ?
C3 C2 C1 . . 120.1(2) ?
C3 C2 H2A . . 119.9 ?
C1 C2 H2A . . 119.9 ?
C4 C3 C2 . . 119.8(2) ?
C4 C3 H3A . . 120.1 ?
C2 C3 H3A . . 120.1 ?
C3 C4 C5 . . 120.1(3) ?
C3 C4 H4A . . 120.0 ?
C5 C4 H4A . . 120.0 ?
C6 C5 C4 . . 120.9(2) ?
C6 C5 H5A . . 119.5 ?
C4 C5 H5A . . 119.5 ?
C5 C6 C1 . . 118.04(18) ?
C5 C6 C9 . . 121.22(18) ?
C1 C6 C9 . . 120.73(19) ?
C8 C7 C12 . . 121.19(16) ?
C8 C7 H7A . . 119.4 ?
C12 C7 H7A . . 119.4 ?
C7 C8 C9 . . 121.51(15) ?
C7 C8 H8A . . 119.2 ?
C9 C8 H8A . . 119.2 ?
C10 C9 C8 . . 116.95(15) ?
C10 C9 C6 . . 121.42(16) ?
C8 C9 C6 . . 121.62(16) ?
C11 C10 C9 . . 121.81(16) ?
C11 C10 H10A . . 119.1 ?
C9 C10 H10A . . 119.1 ?
C10 C11 C12 . . 120.84(15) ?
C10 C11 H11A . . 119.6 ?
C12 C11 H11A . . 119.6 ?
C11 C12 C7 . . 117.70(15) ?
C11 C12 C13 . . 121.41(14) ?
C7 C12 C13 . . 120.89(15) ?
N1 C13 C15 . . 106.37(15) ?
N1 C13 C12 . . 119.93(15) ?
C15 C13 C12 . . 133.66(15) ?
N2 C14 C15 . . 112.28(16) ?
N2 C14 H14A . . 123.9 ?
C15 C14 H14A . . 123.9 ?
C13 C15 C14 . . 104.16(15) ?
C13 C15 C18 . . 130.75(14) ?
C14 C15 C18 . . 125.01(15) ?
C17 C16 N3 . . 119.08(19) ?
C17 C16 C25 . . 127.3(2) ?
N3 C16 C25 . . 113.57(19) ?
C16 C17 C26 . . 121.8(2) ?
C16 C17 C18 . . 119.68(17) ?
C26 C17 C18 . . 118.38(17) ?
C15 C18 C19 . . 111.22(14) ?
C15 C18 C17 . . 110.55(14) ?
C19 C18 C17 . . 109.50(15) ?
C15 C18 H18A . . 108.5 ?
C19 C18 H18A . . 108.5 ?
C17 C18 H18A . . 108.5 ?
C20 C19 C21 . . 120.64(16) ?
C20 C19 C18 . . 119.56(17) ?
C21 C19 C18 . . 119.73(15) ?
C19 C20 N3 . . 119.11(17) ?
C19 C20 C24 . . 126.5(2) ?
N3 C20 C24 . . 114.38(19) ?
O1 C21 O2 . . 120.59(19) ?
O1 C21 C19 . . 127.07(18) ?
O2 C21 C19 . . 112.33(15) ?
O2 C22 C23 . . 107.5(2) ?
O2 C22 H22A . . 110.2 ?
C23 C22 H22A . . 110.2 ?
O2 C22 H22B . . 110.2 ?
C23 C22 H22B . . 110.2 ?
H22A C22 H22B . . 108.5 ?
C22 C23 H23A . . 109.5 ?
C22 C23 H23B . . 109.5 ?
H23A C23 H23B . . 109.5 ?
C22 C23 H23C . . 109.5 ?
H23A C23 H23C . . 109.5 ?
H23B C23 H23C . . 109.5 ?
C20 C24 H24A . . 109.5 ?
C20 C24 H24B . . 109.5 ?
H24A C24 H24B . . 109.5 ?
C20 C24 H24C . . 109.5 ?
H24A C24 H24C . . 109.5 ?
H24B C24 H24C . . 109.5 ?
C16 C25 H25A . . 109.5 ?
C16 C25 H25B . . 109.5 ?
H25A C25 H25B . . 109.5 ?
C16 C25 H25C . . 109.5 ?
H25A C25 H25C . . 109.5 ?
H25B C25 H25C . . 109.5 ?
O3 C26 O4 . . 121.9(2) ?
O3 C26 C17 . . 127.1(2) ?
O4 C26 C17 . . 111.0(2) ?
O4 C27 C28 . . 110.6(3) ?
O4 C27 H27A . . 109.5 ?
C28 C27 H27A . . 109.5 ?
O4 C27 H27B . . 109.5 ?
C28 C27 H27B . . 109.5 ?
H27A C27 H27B . . 108.1 ?
C27 C28 H28A . . 109.5 ?
C27 C28 H28B . . 109.5 ?
H28A C28 H28B . . 109.5 ?
C27 C28 H28C . . 109.5 ?
H28A C28 H28C . . 109.5 ?
H28B C28 H28C . . 109.5 ?
C29 O5 H1O5 . . 112.0 ?
O5 C29 C30 . . 109.5(4) ?
O5 C29 H29A . . 109.8 ?
C30 C29 H29A . . 109.8 ?
O5 C29 H29B . . 109.8 ?
C30 C29 H29B . . 109.8 ?
H29A C29 H29B . . 108.2 ?
C29 C30 H30A . . 109.5 ?
C29 C30 H30B . . 109.5 ?
H30A C30 H30B . . 109.5 ?
C29 C30 H30C . . 109.5 ?
H30A C30 H30C . . 109.5 ?
H30B C30 H30C . . 109.5 ?

loop_
_geom_bond_atom_site_label_1
_geom_bond_atom_site_label_2
_geom_bond_site_symmetry_2
_geom_bond_distance
_geom_bond_publ_flag
O1 C21 . 1.213(2) ?
O2 C21 . 1.344(2) ?
O2 C22 . 1.448(3) ?
O3 C26 . 1.193(3) ?
O4 C26 . 1.332(3) ?
O4 C27 . 1.435(3) ?
N1 N2 . 1.347(2) ?
N1 C13 . 1.360(2) ?
N1 H1N1 . 0.8303 ?
N2 C14 . 1.328(3) ?
N3 C20 . 1.367(3) ?
N3 C16 . 1.380(3) ?
N3 H1N3 . 0.9208 ?
C1 C2 . 1.389(3) ?
C1 C6 . 1.390(3) ?
C1 H1A . 0.9300 ?
C2 C3 . 1.376(5) ?
C2 H2A . 0.9300 ?
C3 C4 . 1.376(4) ?
C3 H3A . 0.9300 ?
C4 C5 . 1.394(3) ?
C4 H4A . 0.9300 ?
C5 C6 . 1.387(3) ?
C5 H5A . 0.9300 ?
C6 C9 . 1.487(2) ?
C7 C8 . 1.381(2) ?
C7 C12 . 1.397(2) ?
C7 H7A . 0.9300 ?
C8 C9 . 1.397(3) ?
C8 H8A . 0.9300 ?
C9 C10 . 1.394(2) ?
C10 C11 . 1.387(2) ?
C10 H10A . 0.9300 ?
C11 C12 . 1.390(2) ?
C11 H11A . 0.9300 ?
C12 C13 . 1.471(2) ?
C13 C15 . 1.390(2) ?
C14 C15 . 1.405(2) ?
C14 H14A . 0.9300 ?
C15 C18 . 1.520(2) ?
C16 C17 . 1.357(3) ?
C16 C25 . 1.507(3) ?
C17 C26 . 1.466(3) ?
C17 C18 . 1.525(3) ?
C18 C19 . 1.524(2) ?
C18 H18A . 0.9800 ?
C19 C20 . 1.361(2) ?
C19 C21 . 1.457(3) ?
C20 C24 . 1.505(3) ?
C22 C23 . 1.468(4) ?
C22 H22A . 0.9700 ?
C22 H22B . 0.9700 ?
C23 H23A . 0.9600 ?
C23 H23B . 0.9600 ?
C23 H23C . 0.9600 ?
C24 H24A . 0.9600 ?
C24 H24B . 0.9600 ?
C24 H24C . 0.9600 ?
C25 H25A . 0.9600 ?
C25 H25B . 0.9600 ?
C25 H25C . 0.9600 ?
C27 C28 . 1.446(5) ?
C27 H27A . 0.9700 ?
C27 H27B . 0.9700 ?
C28 H28A . 0.9600 ?
C28 H28B . 0.9600 ?
C28 H28C . 0.9600 ?
O5 C29 . 1.437(5) ?
O5 H1O5 . 0.9060 ?
C29 C30 . 1.469(6) ?
C29 H29A . 0.9700 ?
C29 H29B . 0.9700 ?
C30 H30A . 0.9600 ?
C30 H30B . 0.9600 ?
C30 H30C . 0.9600 ?

loop_
_geom_hbond_atom_site_label_D
_geom_hbond_atom_site_label_H
_geom_hbond_atom_site_label_A
_geom_hbond_site_symmetry_A
_geom_hbond_distance_DH
_geom_hbond_distance_HA
_geom_hbond_distance_DA
_geom_hbond_angle_DHA
_geom_hbond_publ_flag
N1 H1N1 O5 . 0.83 2.09 2.880(3) 158 yes
N3 H1N3 N2 4_554 0.92 2.10 2.958(2) 155 yes
O5 H1O5 O1 1_545 0.91 1.88 2.776(3) 172 yes
C11 H11A O2 . 0.93 2.50 3.414(2) 167 yes
C25 H25A O3 . 0.96 2.13 2.864(4) 132 yes

loop_
_geom_torsion_atom_site_label_1
_geom_torsion_atom_site_label_2
_geom_torsion_atom_site_label_3
_geom_torsion_atom_site_label_4
_geom_torsion_site_symmetry_1
_geom_torsion_site_symmetry_2
_geom_torsion_site_symmetry_3
_geom_torsion_site_symmetry_4
_geom_torsion
_geom_torsion_publ_flag
C13 N1 N2 C14 . . . . -1.0(3) ?
C6 C1 C2 C3 . . . . -1.0(4) ?
C1 C2 C3 C4 . . . . 0.2(5) ?
C2 C3 C4 C5 . . . . 0.3(5) ?
C3 C4 C5 C6 . . . . -0.1(4) ?
C4 C5 C6 C1 . . . . -0.6(4) ?
C4 C5 C6 C9 . . . . 178.2(2) ?
C2 C1 C6 C5 . . . . 1.1(4) ?
C2 C1 C6 C9 . . . . -177.7(2) ?
C12 C7 C8 C9 . . . . -0.6(4) ?
C7 C8 C9 C10 . . . . 0.4(4) ?
C7 C8 C9 C6 . . . . 179.6(2) ?
C5 C6 C9 C10 . . . . -32.4(3) ?
C1 C6 C9 C10 . . . . 146.4(2) ?
C5 C6 C9 C8 . . . . 148.4(2) ?
C1 C6 C9 C8 . . . . -32.8(3) ?
C8 C9 C10 C11 . . . . -0.2(4) ?
C6 C9 C10 C11 . . . . -179.5(2) ?
C9 C10 C11 C12 . . . . 0.3(4) ?
C10 C11 C12 C7 . . . . -0.5(3) ?
C10 C11 C12 C13 . . . . -179.5(2) ?
C8 C7 C12 C11 . . . . 0.6(4) ?
C8 C7 C12 C13 . . . . 179.7(2) ?
N2 N1 C13 C15 . . . . 0.4(2) ?
N2 N1 C13 C12 . . . . 178.27(19) ?
C11 C12 C13 N1 . . . . 147.1(2) ?
C7 C12 C13 N1 . . . . -31.9(3) ?
C11 C12 C13 C15 . . . . -35.7(3) ?
C7 C12 C13 C15 . . . . 145.3(2) ?
N1 N2 C14 C15 . . . . 1.2(3) ?
N1 C13 C15 C14 . . . . 0.4(2) ?
C12 C13 C15 C14 . . . . -177.1(2) ?
N1 C13 C15 C18 . . . . 177.32(19) ?
C12 C13 C15 C18 . . . . -0.2(4) ?
N2 C14 C15 C13 . . . . -1.0(2) ?
N2 C14 C15 C18 . . . . -178.21(19) ?
C20 N3 C16 C17 . . . . -16.6(3) ?
C20 N3 C16 C25 . . . . 162.70(19) ?
N3 C16 C17 C26 . . . . 175.86(17) ?
C25 C16 C17 C26 . . . . -3.3(3) ?
N3 C16 C17 C18 . . . . -8.4(3) ?
C25 C16 C17 C18 . . . . 172.41(19) ?
C13 C15 C18 C19 . . . . 130.8(2) ?
C14 C15 C18 C19 . . . . -52.8(2) ?
C13 C15 C18 C17 . . . . -107.3(2) ?
C14 C15 C18 C17 . . . . 69.0(2) ?
C16 C17 C18 C15 . . . . -92.78(19) ?
C26 C17 C18 C15 . . . . 83.07(19) ?
C16 C17 C18 C19 . . . . 30.1(2) ?
C26 C17 C18 C19 . . . . -154.05(15) ?
C15 C18 C19 C20 . . . . 91.1(2) ?
C17 C18 C19 C20 . . . . -31.4(2) ?
C15 C18 C19 C21 . . . . -85.96(19) ?
C17 C18 C19 C21 . . . . 151.56(16) ?
C21 C19 C20 N3 . . . . -172.09(17) ?
C18 C19 C20 N3 . . . . 10.9(3) ?
C21 C19 C20 C24 . . . . 6.8(3) ?
C18 C19 C20 C24 . . . . -170.2(2) ?
C16 N3 C20 C19 . . . . 15.3(3) ?
C16 N3 C20 C24 . . . . -163.8(2) ?
C22 O2 C21 O1 . . . . -1.0(3) ?
C22 O2 C21 C19 . . . . -179.95(19) ?
C20 C19 C21 O1 . . . . -5.4(3) ?
C18 C19 C21 O1 . . . . 171.6(2) ?
C20 C19 C21 O2 . . . . 173.48(18) ?
C18 C19 C21 O2 . . . . -9.5(2) ?
C21 O2 C22 C23 . . . . 158.7(3) ?
C27 O4 C26 O3 . . . . 1.0(4) ?
C27 O4 C26 C17 . . . . -178.9(2) ?
C16 C17 C26 O3 . . . . -2.9(4) ?
C18 C17 C26 O3 . . . . -178.7(3) ?
C16 C17 C26 O4 . . . . 176.97(18) ?
C18 C17 C26 O4 . . . . 1.2(3) ?
C26 O4 C27 C28 . . . . -117.7(4) ?

loop_
_cod_related_entry_id
_cod_related_entry_database
_cod_related_entry_code
1 ChemSpider 30656781
